data_7004412
loop_
_publ_author_name
'Gu, Zhi-Guo'
'Xu, Yi-Fan'
'Yin, Xiu-Ju'
'Zhou, Xin-Hui'
'Zuo, Jing-Lin'
'You, Xiao-Zeng'

_publ_section_title
;
 Cluster-based copper(ii) coordination polymers with azido bridges and
 chiral magnets
;
_journal_issue 41
_journal_name_full 'Dalton Transactions'
_journal_page_first 5593
_journal_page_last 5602
_journal_paper_doi 10.1039/b806619a
_journal_year 2008
_chemical_absolute_configuration rmad
_chemical_formula_moiety 'C16 H34 Cu3 N20'
_chemical_formula_sum 'C16 H34 Cu3 N20'
_chemical_formula_weight 697.25
_chemical_name_systematic
;
?
;
_space_group_IT_number 4
_symmetry_cell_setting monoclinic
_symmetry_space_group_name_Hall 'P 2yb'
_symmetry_space_group_name_H-M 'P 1 21 1'
_atom_sites_solution_hydrogens geom
_atom_sites_solution_primary direct
_atom_sites_solution_secondary difmap
_audit_creation_method SHELXL-97
_cell_angle_alpha 90.00
_cell_angle_beta 97.761(4)
_cell_angle_gamma 90.00
_cell_formula_units_Z 2
_cell_length_a 13.731(3)
_cell_length_b 6.0514(13)
_cell_length_c 16.913(4)
_cell_measurement_reflns_used 2429
_cell_measurement_temperature 291(2)
_cell_measurement_theta_max 25.59
_cell_measurement_theta_min 2.41
_cell_volume 1392.5(5)
_computing_cell_refinement SMART
_computing_data_collection 'SMART (Bruker, 2000)'
_computing_data_reduction 'SAINT (Bruker, 2000)'
_computing_molecular_graphics SHELXTL
_computing_publication_material SHELXTL
_computing_structure_refinement SHELXTL
_computing_structure_solution 'SHELXTL (Bruker, 2000)'
_diffrn_ambient_temperature 291(2)
_diffrn_measured_fraction_theta_full 0.987
_diffrn_measured_fraction_theta_max 0.987
_diffrn_measurement_device_type 'Bruker Smart Aepex CCD'
_diffrn_measurement_method 'phi and omega scans'
_diffrn_radiation_monochromator graphite
_diffrn_radiation_source 'fine-focus sealed tube'
_diffrn_radiation_type MoK\a
_diffrn_radiation_wavelength 0.71073
_diffrn_reflns_av_R_equivalents 0.0275
_diffrn_reflns_av_sigmaI/netI 0.0745
_diffrn_reflns_limit_h_max 16
_diffrn_reflns_limit_h_min -16
_diffrn_reflns_limit_k_max 7
_diffrn_reflns_limit_k_min -7
_diffrn_reflns_limit_l_max 20
_diffrn_reflns_limit_l_min -15
_diffrn_reflns_number 7376
_diffrn_reflns_theta_full 25.99
_diffrn_reflns_theta_max 25.99
_diffrn_reflns_theta_min 1.80
_exptl_absorpt_coefficient_mu 2.318
_exptl_absorpt_correction_T_max 0.58
_exptl_absorpt_correction_T_min 0.50
_exptl_absorpt_correction_type multi-scan
_exptl_absorpt_process_details 'SADABS; Bruker, 2000'
_exptl_crystal_colour brown
_exptl_crystal_density_diffrn 1.663
_exptl_crystal_density_method 'not measured'
_exptl_crystal_description plate
_exptl_crystal_F_000 714
_exptl_crystal_size_max 0.30
_exptl_crystal_size_mid 0.26
_exptl_crystal_size_min 0.24
_refine_diff_density_max 0.428
_refine_diff_density_min -0.669
_refine_diff_density_rms 0.091
_refine_ls_abs_structure_details 'Flack H D (1983), Acta Cryst. A39, 876-881'
_refine_ls_abs_structure_Flack 0.07(3)
_refine_ls_extinction_method none
_refine_ls_goodness_of_fit_ref 1.034
_refine_ls_hydrogen_treatment constr
_refine_ls_matrix_type full
_refine_ls_number_parameters 354
_refine_ls_number_reflns 4926
_refine_ls_number_restraints 1
_refine_ls_restrained_S_all 1.034
_refine_ls_R_factor_all 0.0883
_refine_ls_R_factor_gt 0.0658
_refine_ls_shift/su_max 0.000
_refine_ls_shift/su_mean 0.000
_refine_ls_structure_factor_coef Fsqd
_refine_ls_weighting_details 'calc w=1/[\s^2^(Fo^2^)+(0.06P)^2^+1.66P] where P=(Fo^2^+2Fc^2^)/3'
_refine_ls_weighting_scheme calc
_refine_ls_wR_factor_gt 0.1304
_refine_ls_wR_factor_ref 0.1365
_reflns_number_gt 3782
_reflns_number_total 4926
_reflns_threshold_expression >2sigma(I)
_cod_data_source_file b806619a.txt
_cod_data_source_block complex2
_cod_depositor_comments
;
The following automatic conversions were performed:
'_symmetry_cell_setting' value 'Monoclinic' changed to 'monoclinic'
according to '/home/saulius/struct/CIF-dictionaries/cif_core.dic'
dictionary named 'cif_core.dic' version 2.4.1 from 2010-06-29.

Automatic conversion script
Id: cif_fix_enum 1527 2010-12-29 10:47:43Z saulius 
;
_cod_original_sg_symbol_H-M 'P2(1) '
_cod_database_code 7004412

loop_
_symmetry_equiv_pos_as_xyz
'x, y, z'
'-x, y+1/2, -z'

loop_
_atom_site_label
_atom_site_type_symbol
_atom_site_fract_x
_atom_site_fract_y
_atom_site_fract_z
_atom_site_U_iso_or_equiv
_atom_site_adp_type
_atom_site_occupancy
_atom_site_symmetry_multiplicity
_atom_site_calc_flag
_atom_site_refinement_flags
_atom_site_disorder_assembly
_atom_site_disorder_group
C1 C 0.7840(6) 0.6943(17) 0.7935(5) 0.052(2) Uani 1 1 d . . .
H1A H 0.7392 0.7894 0.8162 0.078 Uiso 1 1 calc R . .
H1B H 0.8495 0.7184 0.8200 0.078 Uiso 1 1 calc R . .
H1C H 0.7658 0.5430 0.8001 0.078 Uiso 1 1 calc R . .
C2 C 0.7803(6) 0.7456(14) 0.7043(5) 0.042(2) Uani 1 1 d . . .
H2 H 0.7921 0.6072 0.6771 0.050 Uiso 1 1 calc R . .
C3 C 0.6907(6) 0.8456(19) 0.6620(6) 0.055(3) Uani 1 1 d . . .
H3 H 0.7091 0.8893 0.6103 0.066 Uiso 1 1 calc R . .
C4 C 0.6094(7) 0.6888(16) 0.6417(5) 0.054(2) Uani 1 1 d . . .
H4A H 0.5872 0.6360 0.6904 0.064 Uiso 1 1 calc R . .
H4B H 0.6327 0.5627 0.6143 0.064 Uiso 1 1 calc R . .
C5 C 0.5242(6) 0.7939(16) 0.5893(5) 0.052(2) Uani 1 1 d . . .
H5A H 0.5462 0.8437 0.5402 0.062 Uiso 1 1 calc R . .
H5B H 0.4733 0.6841 0.5757 0.062 Uiso 1 1 calc R . .
C6 C 0.4837(7) 0.978(2) 0.6275(6) 0.063(3) Uani 1 1 d . . .
H6A H 0.4609 0.9302 0.6766 0.076 Uiso 1 1 calc R . .
H6B H 0.4281 1.0386 0.5927 0.076 Uiso 1 1 calc R . .
C7 C 0.5596(6) 1.1491(18) 0.6453(5) 0.054(2) Uani 1 1 d . . .
H7A H 0.5340 1.2682 0.6748 0.065 Uiso 1 1 calc R . .
H7B H 0.5760 1.2097 0.5956 0.065 Uiso 1 1 calc R . .
C8 C 0.6551(6) 1.0540(15) 0.6952(6) 0.052(3) Uani 1 1 d . . .
H8A H 0.7067 1.1642 0.6977 0.062 Uiso 1 1 calc R . .
H8B H 0.6420 1.0267 0.7493 0.062 Uiso 1 1 calc R . .
C9 C 1.2406(6) 0.9028(19) 0.7075(5) 0.058(3) Uani 1 1 d . . .
H9A H 1.1800 0.9830 0.6966 0.087 Uiso 1 1 calc R . .
H9B H 1.2614 0.8564 0.6582 0.087 Uiso 1 1 calc R . .
H9C H 1.2900 0.9964 0.7358 0.087 Uiso 1 1 calc R . .
C10 C 1.2259(6) 0.7050(18) 0.7571(6) 0.055(2) Uani 1 1 d . . .
H10 H 1.2079 0.5806 0.7210 0.066 Uiso 1 1 calc R . .
C11 C 1.3161(5) 0.6330(17) 0.8180(4) 0.0434(19) Uani 1 1 d . . .
H11 H 1.2943 0.5207 0.8534 0.052 Uiso 1 1 calc R . .
C12 C 1.3611(6) 0.8157(17) 0.8671(5) 0.050(2) Uani 1 1 d . . .
H12A H 1.3120 0.8875 0.8944 0.060 Uiso 1 1 calc R . .
H12B H 1.3876 0.9242 0.8336 0.060 Uiso 1 1 calc R . .
C13 C 1.4453(7) 0.7216(18) 0.9296(5) 0.061(3) Uani 1 1 d . . .
H13A H 1.4724 0.8394 0.9648 0.073 Uiso 1 1 calc R . .
H13B H 1.4188 0.6097 0.9618 0.073 Uiso 1 1 calc R . .
C14 C 1.5243(7) 0.624(2) 0.8891(6) 0.059(3) Uani 1 1 d . . .
H14A H 1.5769 0.5689 0.9282 0.071 Uiso 1 1 calc R . .
H14B H 1.5512 0.7344 0.8566 0.071 Uiso 1 1 calc R . .
C15 C 1.4801(6) 0.4366(19) 0.8373(6) 0.059(3) Uani 1 1 d . . .
H15A H 1.4545 0.3244 0.8699 0.070 Uiso 1 1 calc R . .
H15B H 1.5299 0.3693 0.8095 0.070 Uiso 1 1 calc R . .
C16 C 1.3943(7) 0.5331(14) 0.7750(6) 0.055(2) Uani 1 1 d . . .
H16A H 1.4203 0.6448 0.7425 0.066 Uiso 1 1 calc R . .
H16B H 1.3660 0.4159 0.7400 0.066 Uiso 1 1 calc R . .
Cu1 Cu 0.99994(7) 0.93894(14) 0.99421(7) 0.0412(3) Uani 1 1 d . . .
Cu2 Cu 1.00490(8) 0.8114(2) 0.74747(7) 0.0492(3) Uani 1 1 d . . .
Cu3 Cu 1.00099(7) 0.63578(16) 0.51136(6) 0.0409(3) Uani 1 1 d . . .
N1 N 0.8679(4) 0.8918(10) 0.7011(4) 0.0369(15) Uani 1 1 d . . .
H1D H 0.8543 1.0205 0.7239 0.044 Uiso 1 1 calc R . .
H1E H 0.8698 0.9211 0.6492 0.044 Uiso 1 1 calc R . .
N2 N 1.1407(5) 0.7537(12) 0.8000(4) 0.0470(19) Uani 1 1 d . . .
H2A H 1.1579 0.8722 0.8309 0.056 Uiso 1 1 calc R . .
H2B H 1.1363 0.6396 0.8334 0.056 Uiso 1 1 calc R . .
N3 N 0.9919(6) 1.0002(15) 0.8465(5) 0.051(2) Uani 1 1 d . . .
N4 N 1.0195(4) 1.1840(15) 0.8438(4) 0.0460(19) Uani 1 1 d . . .
N5 N 1.0458(5) 1.3735(12) 0.8419(4) 0.0464(17) Uani 1 1 d . . .
N6 N 1.0087(6) 0.6036(17) 0.6599(5) 0.056(2) Uani 1 1 d . . .
N7 N 1.0174(5) 0.3967(15) 0.6666(4) 0.0454(19) Uani 1 1 d . . .
N8 N 1.0263(5) 0.2049(11) 0.6678(3) 0.0395(15) Uani 1 1 d . . .
N9 N 0.9048(6) 0.6837(16) 0.9868(4) 0.053(2) Uani 1 1 d . . .
N10 N 0.8188(7) 0.7124(15) 0.9703(4) 0.055(2) Uani 1 1 d . . .
N11 N 0.7389(6) 0.7263(13) 0.9544(4) 0.053(2) Uani 1 1 d . . .
N12 N 0.9029(5) 1.1894(14) 1.0019(4) 0.045(2) Uani 1 1 d . . .
N13 N 0.8248(6) 1.1900(14) 0.9587(4) 0.0496(18) Uani 1 1 d . . .
N14 N 0.7543(6) 1.2056(14) 0.9238(4) 0.058(2) Uani 1 1 d . . .
N15 N 1.0919(4) 0.8777(13) 0.5102(4) 0.0412(18) Uani 1 1 d . . .
N16 N 1.1725(4) 0.8646(13) 0.4864(4) 0.0443(18) Uani 1 1 d . . .
N17 N 1.2417(5) 0.8369(15) 0.4657(4) 0.0527(18) Uani 1 1 d . . .
N18 N 0.9025(5) 0.8910(14) 0.5038(4) 0.0470(19) Uani 1 1 d . . .
N19 N 0.8136(5) 0.8469(14) 0.4877(4) 0.0444(17) Uani 1 1 d . . .
N20 N 0.7324(5) 0.8159(16) 0.4806(4) 0.060(2) Uani 1 1 d . . .

loop_
_atom_site_aniso_label
_atom_site_aniso_U_11
_atom_site_aniso_U_22
_atom_site_aniso_U_33
_atom_site_aniso_U_23
_atom_site_aniso_U_13
_atom_site_aniso_U_12
C1 0.053(5) 0.054(6) 0.054(5) 0.031(5) 0.025(4) -0.007(5)
C2 0.056(5) 0.038(5) 0.033(4) 0.008(3) 0.006(4) -0.002(4)
C3 0.037(4) 0.067(7) 0.062(6) -0.022(5) 0.009(4) 0.008(5)
C4 0.065(6) 0.036(5) 0.056(5) -0.013(4) -0.007(4) 0.009(5)
C5 0.047(5) 0.042(6) 0.060(6) -0.010(4) -0.017(4) 0.004(4)
C6 0.052(6) 0.062(7) 0.070(7) 0.016(6) -0.013(5) 0.009(6)
C7 0.040(5) 0.055(6) 0.065(5) 0.020(5) -0.004(4) 0.017(5)
C8 0.026(4) 0.064(7) 0.061(6) -0.005(4) -0.012(4) 0.016(4)
C9 0.044(5) 0.074(8) 0.051(5) 0.013(5) -0.010(4) 0.005(5)
C10 0.041(5) 0.063(6) 0.060(5) 0.001(5) 0.003(4) -0.004(4)
C11 0.040(4) 0.048(5) 0.040(4) 0.011(4) -0.002(3) 0.005(4)
C12 0.043(4) 0.045(5) 0.058(5) -0.009(5) -0.007(4) 0.014(5)
C13 0.064(6) 0.056(6) 0.056(5) -0.017(5) -0.011(5) -0.017(5)
C14 0.063(6) 0.050(6) 0.060(5) 0.009(5) -0.011(5) 0.005(6)
C15 0.041(5) 0.069(7) 0.060(6) 0.004(5) -0.011(4) 0.011(5)
C16 0.061(6) 0.028(5) 0.070(6) -0.011(4) -0.018(5) 0.003(4)
Cu1 0.0285(4) 0.0470(7) 0.0483(6) 0.0051(5) 0.0051(4) 0.0006(5)
Cu2 0.0496(5) 0.0477(6) 0.0495(5) -0.0059(5) 0.0037(4) -0.0055(5)
Cu3 0.0298(5) 0.0499(8) 0.0423(6) 0.0028(6) 0.0026(4) -0.0014(5)
N1 0.047(4) 0.011(3) 0.052(4) -0.007(2) 0.005(3) 0.002(3)
N2 0.059(4) 0.035(4) 0.044(4) -0.016(3) -0.002(3) 0.003(3)
N3 0.045(4) 0.046(5) 0.059(5) -0.016(4) -0.001(4) -0.006(4)
N4 0.027(3) 0.064(6) 0.045(4) 0.003(4) -0.005(3) -0.007(4)
N5 0.062(4) 0.034(4) 0.044(4) -0.002(3) 0.011(3) -0.012(4)
N6 0.054(5) 0.061(6) 0.053(4) -0.016(4) 0.009(4) -0.015(5)
N7 0.028(3) 0.059(6) 0.045(4) -0.010(3) -0.007(3) -0.014(4)
N8 0.060(4) 0.035(4) 0.024(3) -0.001(3) 0.011(3) -0.007(4)
N9 0.055(5) 0.063(6) 0.040(4) 0.005(4) 0.002(3) -0.001(5)
N10 0.058(5) 0.065(6) 0.043(4) -0.001(4) 0.014(4) -0.005(4)
N11 0.062(5) 0.051(5) 0.049(4) -0.024(3) 0.017(4) -0.013(4)
N12 0.039(4) 0.059(6) 0.042(4) 0.014(4) 0.022(3) -0.003(4)
N13 0.051(4) 0.048(5) 0.050(4) 0.003(4) 0.004(3) 0.007(4)
N14 0.056(5) 0.061(5) 0.053(4) -0.010(4) -0.014(4) 0.005(4)
N15 0.029(3) 0.035(5) 0.060(5) 0.005(3) 0.006(3) -0.006(3)
N16 0.033(4) 0.058(5) 0.044(4) 0.013(3) 0.013(3) 0.017(3)
N17 0.044(4) 0.063(5) 0.054(4) 0.008(4) 0.016(3) 0.006(4)
N18 0.053(4) 0.041(5) 0.045(4) 0.007(3) 0.000(3) -0.004(4)
N19 0.045(4) 0.044(5) 0.046(4) 0.016(4) 0.010(3) 0.000(4)
N20 0.053(4) 0.065(5) 0.058(5) 0.011(4) -0.013(4) -0.019(5)

loop_
_atom_type_symbol
_atom_type_description
_atom_type_scat_dispersion_real
_atom_type_scat_dispersion_imag
_atom_type_scat_source
C C 0.0033 0.0016 'International Tables Vol C Tables 4.2.6.8 and 6.1.1.4'
H H 0.0000 0.0000 'International Tables Vol C Tables 4.2.6.8 and 6.1.1.4'
N N 0.0061 0.0033 'International Tables Vol C Tables 4.2.6.8 and 6.1.1.4'
Cu Cu 0.3201 1.2651 'International Tables Vol C Tables 4.2.6.8 and 6.1.1.4'

loop_
_geom_angle_atom_site_label_1
_geom_angle_atom_site_label_2
_geom_angle_atom_site_label_3
_geom_angle
_geom_angle_site_symmetry_1
_geom_angle_site_symmetry_3
_geom_angle_publ_flag
C2 C1 H1A 109.5 . . ?
C2 C1 H1B 109.5 . . ?
H1A C1 H1B 109.5 . . ?
C2 C1 H1C 109.5 . . ?
H1A C1 H1C 109.5 . . ?
H1B C1 H1C 109.5 . . ?
C3 C2 N1 111.3(7) . . ?
C3 C2 C1 118.5(7) . . ?
N1 C2 C1 103.6(7) . . ?
C3 C2 H2 107.7 . . ?
N1 C2 H2 107.7 . . ?
C1 C2 H2 107.7 . . ?
C2 C3 C4 114.1(9) . . ?
C2 C3 C8 117.5(8) . . ?
C4 C3 C8 110.9(7) . . ?
C2 C3 H3 104.2 . . ?
C4 C3 H3 104.2 . . ?
C8 C3 H3 104.2 . . ?
C3 C4 C5 111.6(8) . . ?
C3 C4 H4A 109.3 . . ?
C5 C4 H4A 109.3 . . ?
C3 C4 H4B 109.3 . . ?
C5 C4 H4B 109.3 . . ?
H4A C4 H4B 108.0 . . ?
C6 C5 C4 112.3(8) . . ?
C6 C5 H5A 109.1 . . ?
C4 C5 H5A 109.1 . . ?
C6 C5 H5B 109.1 . . ?
C4 C5 H5B 109.1 . . ?
H5A C5 H5B 107.9 . . ?
C5 C6 C7 109.3(8) . . ?
C5 C6 H6A 109.8 . . ?
C7 C6 H6A 109.8 . . ?
C5 C6 H6B 109.8 . . ?
C7 C6 H6B 109.8 . . ?
H6A C6 H6B 108.3 . . ?
C6 C7 C8 111.7(8) . . ?
C6 C7 H7A 109.3 . . ?
C8 C7 H7A 109.3 . . ?
C6 C7 H7B 109.3 . . ?
C8 C7 H7B 109.3 . . ?
H7A C7 H7B 107.9 . . ?
C3 C8 C7 113.6(8) . . ?
C3 C8 H8A 108.8 . . ?
C7 C8 H8A 108.8 . . ?
C3 C8 H8B 108.8 . . ?
C7 C8 H8B 108.8 . . ?
H8A C8 H8B 107.7 . . ?
C10 C9 H9A 109.5 . . ?
C10 C9 H9B 109.5 . . ?
H9A C9 H9B 109.5 . . ?
C10 C9 H9C 109.5 . . ?
H9A C9 H9C 109.5 . . ?
H9B C9 H9C 109.5 . . ?
N2 C10 C9 106.9(8) . . ?
N2 C10 C11 109.9(7) . . ?
C9 C10 C11 116.0(8) . . ?
N2 C10 H10 107.9 . . ?
C9 C10 H10 107.9 . . ?
C11 C10 H10 107.9 . . ?
C12 C11 C16 107.7(7) . . ?
C12 C11 C10 113.5(8) . . ?
C16 C11 C10 110.4(7) . . ?
C12 C11 H11 108.4 . . ?
C16 C11 H11 108.4 . . ?
C10 C11 H11 108.4 . . ?
C11 C12 C13 108.9(8) . . ?
C11 C12 H12A 109.9 . . ?
C13 C12 H12A 109.9 . . ?
C11 C12 H12B 109.9 . . ?
C13 C12 H12B 109.9 . . ?
H12A C12 H12B 108.3 . . ?
C14 C13 C12 110.7(7) . . ?
C14 C13 H13A 109.5 . . ?
C12 C13 H13A 109.5 . . ?
C14 C13 H13B 109.5 . . ?
C12 C13 H13B 109.5 . . ?
H13A C13 H13B 108.1 . . ?
C13 C14 C15 107.9(8) . . ?
C13 C14 H14A 110.1 . . ?
C15 C14 H14A 110.1 . . ?
C13 C14 H14B 110.1 . . ?
C15 C14 H14B 110.1 . . ?
H14A C14 H14B 108.4 . . ?
C14 C15 C16 108.3(8) . . ?
C14 C15 H15A 110.0 . . ?
C16 C15 H15A 110.0 . . ?
C14 C15 H15B 110.0 . . ?
C16 C15 H15B 110.0 . . ?
H15A C15 H15B 108.4 . . ?
C11 C16 C15 110.1(8) . . ?
C11 C16 H16A 109.6 . . ?
C15 C16 H16A 109.6 . . ?
C11 C16 H16B 109.6 . . ?
C15 C16 H16B 109.6 . . ?
H16A C16 H16B 108.2 . . ?
N9 Cu1 N12 97.8(3) 2_757 2_747 ?
N9 Cu1 N9 174.22(11) 2_757 . ?
N12 Cu1 N9 81.3(3) 2_747 . ?
N9 Cu1 N12 81.7(3) 2_757 . ?
N12 Cu1 N12 174.50(7) 2_747 . ?
N9 Cu1 N12 98.6(3) . . ?
N9 Cu1 Cu1 138.1(3) 2_757 2_747 ?
N12 Cu1 Cu1 41.7(2) 2_747 2_747 ?
N9 Cu1 Cu1 40.0(2) . 2_747 ?
N12 Cu1 Cu1 137.3(2) . 2_747 ?
N9 Cu1 Cu1 41.1(2) 2_757 2_757 ?
N12 Cu1 Cu1 138.9(2) 2_747 2_757 ?
N9 Cu1 Cu1 139.8(3) . 2_757 ?
N12 Cu1 Cu1 41.1(2) . 2_757 ?
Cu1 Cu1 Cu1 172.61(9) 2_747 2_757 ?
N6 Cu2 N2 96.1(3) . . ?
N6 Cu2 N1 88.8(3) . . ?
N2 Cu2 N1 175.0(3) . . ?
N6 Cu2 N3 172.8(4) . . ?
N2 Cu2 N3 85.0(3) . . ?
N1 Cu2 N3 90.2(3) . . ?
N15 Cu3 N15 168.85(7) . 2_746 ?
N15 Cu3 N18 96.8(3) . 2_746 ?
N15 Cu3 N18 79.6(3) 2_746 2_746 ?
N15 Cu3 N18 81.3(3) . . ?
N15 Cu3 N18 100.2(3) 2_746 . ?
N18 Cu3 N18 169.11(9) 2_746 . ?
N15 Cu3 Cu3 138.4(2) . 2_746 ?
N15 Cu3 Cu3 38.26(18) 2_746 2_746 ?
N18 Cu3 Cu3 41.8(2) 2_746 2_746 ?
N18 Cu3 Cu3 138.3(2) . 2_746 ?
N15 Cu3 Cu3 40.5(2) . 2_756 ?
N15 Cu3 Cu3 138.6(2) 2_746 2_756 ?
N18 Cu3 Cu3 134.7(2) 2_746 2_756 ?
N18 Cu3 Cu3 41.3(2) . 2_756 ?
Cu3 Cu3 Cu3 165.62(8) 2_746 2_756 ?
C2 N1 Cu2 124.0(5) . . ?
C2 N1 H1D 106.3 . . ?
Cu2 N1 H1D 106.3 . . ?
C2 N1 H1E 106.3 . . ?
Cu2 N1 H1E 106.3 . . ?
H1D N1 H1E 106.4 . . ?
C10 N2 Cu2 124.8(5) . . ?
C10 N2 H2A 106.1 . . ?
Cu2 N2 H2A 106.1 . . ?
C10 N2 H2B 106.1 . . ?
Cu2 N2 H2B 106.1 . . ?
H2A N2 H2B 106.3 . . ?
N4 N3 Cu2 115.4(7) . . ?
N3 N4 N5 178.4(9) . . ?
N7 N6 Cu2 125.7(7) . . ?
N8 N7 N6 175.7(9) . . ?
N10 N9 Cu1 139.8(9) . 2_747 ?
N10 N9 Cu1 121.2(8) . . ?
Cu1 N9 Cu1 98.9(3) 2_747 . ?
N11 N10 N9 176.0(12) . . ?
N13 N12 Cu1 123.1(7) . 2_757 ?
N13 N12 Cu1 119.8(7) . . ?
Cu1 N12 Cu1 97.2(3) 2_757 . ?
N14 N13 N12 174.2(11) . . ?
N16 N15 Cu3 124.6(7) . . ?
N16 N15 Cu3 124.4(6) . 2_756 ?
Cu3 N15 Cu3 101.3(3) . 2_756 ?
N17 N16 N15 174.7(10) . . ?
N19 N18 Cu3 140.3(7) . 2_756 ?
N19 N18 Cu3 118.2(7) . . ?
Cu3 N18 Cu3 97.0(3) 2_756 . ?
N20 N19 N18 173.0(9) . . ?

loop_
_geom_bond_atom_site_label_1
_geom_bond_atom_site_label_2
_geom_bond_distance
_geom_bond_site_symmetry_2
_geom_bond_publ_flag
C1 C2 1.534(10) . ?
C1 H1A 0.9600 . ?
C1 H1B 0.9600 . ?
C1 H1C 0.9600 . ?
C2 C3 1.468(11) . ?
C2 N1 1.500(9) . ?
C2 H2 0.9800 . ?
C3 C4 1.470(12) . ?
C3 C8 1.490(12) . ?
C3 H3 0.9800 . ?
C4 C5 1.509(11) . ?
C4 H4A 0.9700 . ?
C4 H4B 0.9700 . ?
C5 C6 1.440(14) . ?
C5 H5A 0.9700 . ?
C5 H5B 0.9700 . ?
C6 C7 1.470(14) . ?
C6 H6A 0.9700 . ?
C6 H6B 0.9700 . ?
C7 C8 1.569(10) . ?
C7 H7A 0.9700 . ?
C7 H7B 0.9700 . ?
C8 H8A 0.9700 . ?
C8 H8B 0.9700 . ?
C9 C10 1.492(13) . ?
C9 H9A 0.9600 . ?
C9 H9B 0.9600 . ?
C9 H9C 0.9600 . ?
C10 N2 1.487(11) . ?
C10 C11 1.562(11) . ?
C10 H10 0.9800 . ?
C11 C12 1.468(12) . ?
C11 C16 1.502(12) . ?
C11 H11 0.9800 . ?
C12 C13 1.565(12) . ?
C12 H12A 0.9700 . ?
C12 H12B 0.9700 . ?
C13 C14 1.482(13) . ?
C13 H13A 0.9700 . ?
C13 H13B 0.9700 . ?
C14 C15 1.508(14) . ?
C14 H14A 0.9700 . ?
C14 H14B 0.9700 . ?
C15 C16 1.582(11) . ?
C15 H15A 0.9700 . ?
C15 H15B 0.9700 . ?
C16 H16A 0.9700 . ?
C16 H16B 0.9700 . ?
Cu1 N9 1.974(9) 2_757 ?
Cu1 N12 2.010(8) 2_747 ?
Cu1 N9 2.016(9) . ?
Cu1 N12 2.033(8) . ?
Cu1 Cu1 3.0320(7) 2_747 ?
Cu1 Cu1 3.0320(7) 2_757 ?
Cu2 N6 1.950(8) . ?
Cu2 N2 1.985(7) . ?
Cu2 N1 1.998(6) . ?
Cu2 N3 2.056(8) . ?
Cu3 N15 1.926(7) . ?
Cu3 N15 2.018(7) 2_746 ?
Cu3 N18 2.027(8) 2_746 ?
Cu3 N18 2.046(8) . ?
Cu3 Cu3 3.0497(15) 2_746 ?
Cu3 Cu3 3.0497(15) 2_756 ?
N1 H1D 0.9000 . ?
N1 H1E 0.9000 . ?
N2 H2A 0.9000 . ?
N2 H2B 0.9000 . ?
N3 N4 1.178(12) . ?
N4 N5 1.204(11) . ?
N6 N7 1.261(12) . ?
N7 N8 1.167(10) . ?
N9 N10 1.189(10) . ?
N9 Cu1 1.974(9) 2_747 ?
N10 N11 1.096(10) . ?
N12 N13 1.213(10) . ?
N12 Cu1 2.010(8) 2_757 ?
N13 N14 1.068(9) . ?
N15 N16 1.231(8) . ?
N15 Cu3 2.018(7) 2_756 ?
N16 N17 1.069(8) . ?
N18 N19 1.243(9) . ?
N18 Cu3 2.027(8) 2_756 ?
N19 N20 1.121(9) . ?
